data_4065052
loop_
_publ_author_name
'Hudson, Zachary M.'
'Wang, Suning'

_publ_section_title
;
 Nonconjugated Dimesitylboryl-Functionalized Phenylpyridines and Their
 Cyclometalated Platinum(II) Complexes
;
_journal_issue 17
_journal_name_full Organometallics
_journal_page_first 4695
_journal_paper_doi 10.1021/om200539r
_journal_volume 30
_journal_year 2011
_chemical_formula_sum 'C45 H40 B N'
_chemical_formula_weight 605.59
_chemical_name_systematic
; 
 ? 
;
_space_group_IT_number 2
_symmetry_cell_setting triclinic
_symmetry_space_group_name_Hall '-P 1'
_symmetry_space_group_name_H-M 'P -1'
_atom_sites_solution_hydrogens geom
_atom_sites_solution_primary direct
_atom_sites_solution_secondary difmap
_audit_creation_method SHELXL-97
_cell_angle_alpha 93.572(3)
_cell_angle_beta 104.934(3)
_cell_angle_gamma 110.558(3)
_cell_formula_units_Z 4
_cell_length_a 12.377(3)
_cell_length_b 15.585(4)
_cell_length_c 19.596(5)
_cell_measurement_reflns_used 4780
_cell_measurement_temperature 180(2)
_cell_measurement_theta_max 22.18
_cell_measurement_theta_min 2.30
_cell_volume 3370.6(15)
_computing_cell_refinement 'Bruker SAINT'
_computing_data_collection 'Bruker APEX2'
_computing_data_reduction 'Bruker SAINT'
_computing_molecular_graphics 'Bruker SHELXTL'
_computing_publication_material 'Bruker SHELXTL'
_computing_structure_refinement 'SHELXL-97 (Sheldrick, 1997)'
_computing_structure_solution 'SHELXS-97 (Sheldrick, 1990)'
_diffrn_ambient_temperature 180(2)
_diffrn_measured_fraction_theta_full 0.992
_diffrn_measured_fraction_theta_max 0.992
_diffrn_measurement_device_type 'Bruker APEX-II CCD'
_diffrn_measurement_method '\f and \w scans'
_diffrn_radiation_monochromator graphite
_diffrn_radiation_source 'fine-focus sealed tube'
_diffrn_radiation_type MoK\a
_diffrn_radiation_wavelength 0.71073
_diffrn_reflns_av_R_equivalents 0.0650
_diffrn_reflns_av_sigmaI/netI 0.0848
_diffrn_reflns_limit_h_max 15
_diffrn_reflns_limit_h_min -15
_diffrn_reflns_limit_k_max 19
_diffrn_reflns_limit_k_min -19
_diffrn_reflns_limit_l_max 24
_diffrn_reflns_limit_l_min -24
_diffrn_reflns_number 35767
_diffrn_reflns_theta_full 26.50
_diffrn_reflns_theta_max 26.50
_diffrn_reflns_theta_min 1.42
_diffrn_standards_number 0
_exptl_absorpt_coefficient_mu 0.067
_exptl_absorpt_correction_T_max 0.9987
_exptl_absorpt_correction_T_min 0.9866
_exptl_absorpt_correction_type multi-scan
_exptl_crystal_colour colourless
_exptl_crystal_density_diffrn 1.193
_exptl_crystal_density_method 'not measured'
_exptl_crystal_description plate
_exptl_crystal_F_000 1288
_exptl_crystal_size_max 0.20
_exptl_crystal_size_mid 0.20
_exptl_crystal_size_min 0.02
_refine_diff_density_max 0.302
_refine_diff_density_min -0.426
_refine_diff_density_rms 0.055
_refine_ls_extinction_method none
_refine_ls_goodness_of_fit_ref 1.003
_refine_ls_hydrogen_treatment constr
_refine_ls_matrix_type full
_refine_ls_number_parameters 859
_refine_ls_number_reflns 13890
_refine_ls_number_restraints 0
_refine_ls_restrained_S_all 1.003
_refine_ls_R_factor_all 0.1205
_refine_ls_R_factor_gt 0.0668
_refine_ls_shift/su_max 0.000
_refine_ls_shift/su_mean 0.000
_refine_ls_structure_factor_coef Fsqd
_refine_ls_weighting_details 'calc w=1/[\s^2^(Fo^2^)+(0.1000P)^2^+0.0000P] where P=(Fo^2^+2Fc^2^)/3'
_refine_ls_weighting_scheme calc
_refine_ls_wR_factor_gt 0.1622
_refine_ls_wR_factor_ref 0.1960
_reflns_number_gt 8037
_reflns_number_total 13890
_reflns_threshold_expression >2sigma(I)
_cod_data_source_file om200539r_si_004.cif
_cod_data_source_block zac35
_cod_depositor_comments
;
The following automatic conversions were performed:

'_symmetry_cell_setting' value 'Triclinic' changed to 'triclinic'
according to /home/saulius/struct/CIF-dictionaries/cif_core.dic
dictionary named 'cif_core.dic' version 2.4.1 from 2010-06-29.

Automatic conversion script
Id: cif_fix_values 1715 2011-07-08 13:25:40Z adriana 
;
_cod_original_cell_volume 3370.5(13)
_cod_original_sg_symbol_H-M P-1
_cod_database_code 4065052

loop_
_symmetry_equiv_pos_as_xyz
'x, y, z'
'-x, -y, -z'

loop_
_atom_site_label
_atom_site_type_symbol
_atom_site_fract_x
_atom_site_fract_y
_atom_site_fract_z
_atom_site_U_iso_or_equiv
_atom_site_adp_type
_atom_site_occupancy
_atom_site_symmetry_multiplicity
_atom_site_calc_flag
_atom_site_refinement_flags
N1 N 0.6327(2) 0.15389(17) -0.04797(13) 0.0503(6) Uani 1 1 d .
C1 C 0.7906(2) 0.29966(16) 0.26154(13) 0.0335(6) Uani 1 1 d .
N1A N 0.0265(3) -0.1792(2) 0.15988(16) 0.0718(8) Uani 1 1 d .
C1A C 0.2802(2) 0.23779(16) 0.30626(12) 0.0314(5) Uani 1 1 d .
B1A B 0.3071(2) 0.21667(18) 0.38409(15) 0.0317(6) Uani 1 1 d .
B1 B 0.8468(2) 0.4026(2) 0.25210(15) 0.0331(6) Uani 1 1 d .
C2 C 0.8117(2) 0.15489(17) 0.28885(13) 0.0344(6) Uani 1 1 d .
H2A H 0.8623 0.1209 0.3009 0.041 Uiso 1 1 calc R
C2A C 0.1684(2) 0.24061(17) 0.26958(13) 0.0360(6) Uani 1 1 d .
H2AA H 0.1072 0.2280 0.2927 0.043 Uiso 1 1 calc R
C3 C 0.8601(2) 0.24501(17) 0.27814(13) 0.0364(6) Uani 1 1 d .
H3A H 0.9437 0.2714 0.2821 0.044 Uiso 1 1 calc R
C3A C 0.1443(2) 0.26112(17) 0.20110(13) 0.0351(6) Uani 1 1 d .
H3AA H 0.0679 0.2636 0.1785 0.042 Uiso 1 1 calc R
C4 C 0.6886(2) 0.11273(16) 0.28215(13) 0.0329(6) Uani 1 1 d .
C4A C 0.2312(2) 0.27830(16) 0.16479(12) 0.0318(5) Uani 1 1 d .
C5 C 0.6180(2) 0.16589(17) 0.26659(13) 0.0367(6) Uani 1 1 d .
H5A H 0.5344 0.1392 0.2629 0.044 Uiso 1 1 calc R
C5A C 0.3435(2) 0.27626(16) 0.20049(12) 0.0326(5) Uani 1 1 d .
H5AA H 0.4044 0.2883 0.1771 0.039 Uiso 1 1 calc R
C6 C 0.6676(2) 0.25645(17) 0.25650(13) 0.0368(6) Uani 1 1 d .
H6A H 0.6171 0.2908 0.2458 0.044 Uiso 1 1 calc R
C6A C 0.3667(2) 0.25694(16) 0.26910(12) 0.0325(6) Uani 1 1 d .
H6AA H 0.4441 0.2566 0.2922 0.039 Uiso 1 1 calc R
C7 C 0.7551(2) 0.45016(16) 0.22096(13) 0.0344(6) Uani 1 1 d .
C7A C 0.1959(2) 0.17222(17) 0.41364(12) 0.0324(5) Uani 1 1 d .
C8 C 0.7475(2) 0.52078(17) 0.26595(15) 0.0402(6) Uani 1 1 d .
C8A C 0.1826(2) 0.22206(17) 0.47161(13) 0.0358(6) Uani 1 1 d .
C9 C 0.6536(2) 0.55179(18) 0.24347(16) 0.0471(7) Uani 1 1 d .
H9A H 0.6482 0.5981 0.2748 0.056 Uiso 1 1 calc R
C9A C 0.0782(2) 0.18708(19) 0.49268(14) 0.0407(6) Uani 1 1 d .
H9AA H 0.0699 0.2222 0.5310 0.049 Uiso 1 1 calc R
C10 C 0.5681(2) 0.51746(19) 0.17720(17) 0.0491(7) Uani 1 1 d .
C10A C -0.0138(2) 0.10238(19) 0.45906(14) 0.0391(6) Uani 1 1 d .
C11 C 0.5772(2) 0.45021(19) 0.13174(16) 0.0474(7) Uani 1 1 d .
H11A H 0.5204 0.4273 0.0853 0.057 Uiso 1 1 calc R
C11A C 0.0005(2) 0.05237(18) 0.40316(13) 0.0377(6) Uani 1 1 d .
H11B H -0.0610 -0.0064 0.3802 0.045 Uiso 1 1 calc R
C12 C 0.6681(2) 0.41551(17) 0.15298(14) 0.0384(6) Uani 1 1 d .
C12A C 0.1023(2) 0.08593(17) 0.37993(13) 0.0339(6) Uani 1 1 d .
C13 C 0.4659(3) 0.5522(2) 0.1548(2) 0.0712(10) Uani 1 1 d .
H13A H 0.4940 0.6173 0.1772 0.107 Uiso 1 1 calc R
H13B H 0.3974 0.5144 0.1702 0.107 Uiso 1 1 calc R
H13C H 0.4405 0.5474 0.1026 0.107 Uiso 1 1 calc R
C13A C 0.2777(2) 0.31614(19) 0.50926(15) 0.0484(7) Uani 1 1 d .
H13D H 0.2602 0.3357 0.5523 0.073 Uiso 1 1 calc R
H13E H 0.2771 0.3617 0.4770 0.073 Uiso 1 1 calc R
H13F H 0.3575 0.3121 0.5229 0.073 Uiso 1 1 calc R
C14 C 0.6696(3) 0.3403(2) 0.10012(15) 0.0516(7) Uani 1 1 d .
H14A H 0.5903 0.2890 0.0847 0.077 Uiso 1 1 calc R
H14B H 0.7315 0.3170 0.1233 0.077 Uiso 1 1 calc R
H14C H 0.6881 0.3664 0.0584 0.077 Uiso 1 1 calc R
C14A C -0.1288(2) 0.0662(2) 0.48045(16) 0.0515(7) Uani 1 1 d .
H14D H -0.1107 0.0879 0.5317 0.077 Uiso 1 1 calc R
H14E H -0.1623 -0.0020 0.4708 0.077 Uiso 1 1 calc R
H14F H -0.1878 0.0891 0.4527 0.077 Uiso 1 1 calc R
C15 C 0.8353(3) 0.5611(2) 0.34037(16) 0.0549(8) Uani 1 1 d .
H15A H 0.8382 0.6234 0.3549 0.082 Uiso 1 1 calc R
H15B H 0.9160 0.5651 0.3402 0.082 Uiso 1 1 calc R
H15C H 0.8085 0.5210 0.3742 0.082 Uiso 1 1 calc R
C15A C 0.1096(2) 0.02511(19) 0.31938(14) 0.0443(7) Uani 1 1 d .
H15D H 0.0365 0.0084 0.2787 0.067 Uiso 1 1 calc R
H15E H 0.1164 -0.0315 0.3356 0.067 Uiso 1 1 calc R
H15F H 0.1807 0.0591 0.3047 0.067 Uiso 1 1 calc R
C16 C 0.9894(2) 0.45350(16) 0.27550(13) 0.0341(6) Uani 1 1 d .
C16A C 0.4436(2) 0.23999(17) 0.42761(12) 0.0320(5) Uani 1 1 d .
C17 C 1.0626(2) 0.45737(17) 0.34508(14) 0.0389(6) Uani 1 1 d .
C17A C 0.5341(2) 0.32857(17) 0.43644(13) 0.0366(6) Uani 1 1 d .
C18 C 1.1882(2) 0.49927(18) 0.36230(15) 0.0458(7) Uani 1 1 d .
H18A H 1.2359 0.5008 0.4092 0.055 Uiso 1 1 calc R
C18A C 0.6561(2) 0.34391(18) 0.46817(14) 0.0412(6) Uani 1 1 d .
H18B H 0.7161 0.4039 0.4727 0.049 Uiso 1 1 calc R
C19 C 1.2456(2) 0.53843(18) 0.31384(15) 0.0445(7) Uani 1 1 d .
C19A C 0.6910(2) 0.27376(19) 0.49300(14) 0.0417(6) Uani 1 1 d .
C20 C 1.1746(2) 0.53429(18) 0.24523(15) 0.0430(7) Uani 1 1 d .
H20A H 1.2128 0.5599 0.2108 0.052 Uiso 1 1 calc R
C20A C 0.6020(2) 0.18672(19) 0.48511(13) 0.0392(6) Uani 1 1 d .
H20B H 0.6249 0.1379 0.5018 0.047 Uiso 1 1 calc R
C21 C 1.0487(2) 0.49340(16) 0.22546(14) 0.0361(6) Uani 1 1 d .
C21A C 0.4799(2) 0.16829(17) 0.45342(13) 0.0341(6) Uani 1 1 d .
C22 C 0.9795(2) 0.4917(2) 0.14980(15) 0.0497(7) Uani 1 1 d .
H22A H 1.0350 0.5297 0.1258 0.075 Uiso 1 1 calc R
H22B H 0.9172 0.5167 0.1502 0.075 Uiso 1 1 calc R
H22C H 0.9411 0.4275 0.1240 0.075 Uiso 1 1 calc R
C22A C 0.3896(2) 0.07057(18) 0.44427(15) 0.0436(7) Uani 1 1 d .
H22D H 0.4289 0.0337 0.4719 0.065 Uiso 1 1 calc R
H22E H 0.3586 0.0426 0.3935 0.065 Uiso 1 1 calc R
H22F H 0.3224 0.0719 0.4615 0.065 Uiso 1 1 calc R
C23A C 0.8236(2) 0.2920(2) 0.52714(19) 0.0649(9) Uani 1 1 d .
H23A H 0.8652 0.3553 0.5543 0.097 Uiso 1 1 calc R
H23B H 0.8606 0.2849 0.4896 0.097 Uiso 1 1 calc R
H23C H 0.8307 0.2474 0.5595 0.097 Uiso 1 1 calc R
C23 C 1.3820(3) 0.5850(2) 0.3349(2) 0.0719(10) Uani 1 1 d .
H23D H 1.4141 0.6067 0.3867 0.108 Uiso 1 1 calc R
H23E H 1.4047 0.6380 0.3099 0.108 Uiso 1 1 calc R
H23F H 1.4155 0.5403 0.3216 0.108 Uiso 1 1 calc R
C24 C 1.0118(3) 0.4208(2) 0.40474(15) 0.0515(7) Uani 1 1 d .
H24A H 1.0519 0.4678 0.4483 0.077 Uiso 1 1 calc R
H24B H 1.0259 0.3639 0.4140 0.077 Uiso 1 1 calc R
H24C H 0.9247 0.4069 0.3904 0.077 Uiso 1 1 calc R
C24A C 0.5074(2) 0.41194(18) 0.41393(15) 0.0464(7) Uani 1 1 d .
H24D H 0.5449 0.4633 0.4546 0.070 Uiso 1 1 calc R
H24E H 0.4198 0.3955 0.3982 0.070 Uiso 1 1 calc R
H24F H 0.5403 0.4310 0.3744 0.070 Uiso 1 1 calc R
C25 C 0.6380(2) 0.01673(16) 0.29716(13) 0.0346(6) Uani 1 1 d .
C25A C 0.2108(2) 0.30712(17) 0.09335(13) 0.0358(6) Uani 1 1 d .
C26 C 0.5608(2) 0.00075(18) 0.33907(14) 0.0415(6) Uani 1 1 d .
H26A H 0.5299 0.0467 0.3483 0.050 Uiso 1 1 calc R
C26A C 0.1653(2) 0.37572(19) 0.08432(14) 0.0429(6) Uani 1 1 d .
H26B H 0.1316 0.3918 0.1192 0.051 Uiso 1 1 calc R
C27 C 0.5266(3) -0.08049(19) 0.36821(15) 0.0494(7) Uani 1 1 d .
H27A H 0.4684 -0.0917 0.3935 0.059 Uiso 1 1 calc R
C27A C 0.1667(3) 0.4228(2) 0.02574(16) 0.0517(7) Uani 1 1 d .
H27B H 0.1308 0.4677 0.0199 0.062 Uiso 1 1 calc R
C28 C 0.5770(3) -0.14324(19) 0.36011(16) 0.0520(7) Uani 1 1 d .
H28A H 0.5609 -0.1951 0.3844 0.062 Uiso 1 1 calc R
C28A C 0.2200(3) 0.4035(2) -0.02262(16) 0.0518(8) Uani 1 1 d .
H28B H 0.2271 0.4389 -0.0602 0.062 Uiso 1 1 calc R
C29 C 0.6531(2) -0.13265(18) 0.31609(15) 0.0450(7) Uani 1 1 d .
C29A C 0.2649(2) 0.3316(2) -0.01780(14) 0.0452(7) Uani 1 1 d .
C30 C 0.7082(3) -0.19746(19) 0.30907(17) 0.0549(8) Uani 1 1 d .
H30A H 0.6956 -0.2472 0.3356 0.066 Uiso 1 1 calc R
C30A C 0.3235(3) 0.3143(2) -0.06758(15) 0.0578(8) Uani 1 1 d .
H30B H 0.3323 0.3513 -0.1040 0.069 Uiso 1 1 calc R
C31 C 0.7780(3) -0.1895(2) 0.26520(18) 0.0589(8) Uani 1 1 d .
H31A H 0.8189 -0.2307 0.2637 0.071 Uiso 1 1 calc R
C31A C 0.3666(3) 0.2458(3) -0.06362(16) 0.0608(9) Uani 1 1 d .
H31B H 0.4117 0.2384 -0.0946 0.073 Uiso 1 1 calc R
C32 C 0.7903(2) -0.12075(19) 0.22196(16) 0.0477(7) Uani 1 1 d .
H32A H 0.8357 -0.1186 0.1893 0.057 Uiso 1 1 calc R
C32A C 0.3457(2) 0.1861(2) -0.01468(14) 0.0508(7) Uani 1 1 d .
H32B H 0.3722 0.1358 -0.0151 0.061 Uiso 1 1 calc R
C33 C 0.7383(2) -0.05573(17) 0.22529(14) 0.0389(6) Uani 1 1 d .
C33A C 0.2873(2) 0.19717(19) 0.03477(13) 0.0401(6) Uani 1 1 d .
C34 C 0.6766(2) -0.05604(17) 0.27845(13) 0.0366(6) Uani 1 1 d .
C34A C 0.2538(2) 0.27692(18) 0.03753(13) 0.0371(6) Uani 1 1 d .
C35 C 0.6354(2) 0.01596(17) 0.13083(13) 0.0380(6) Uani 1 1 d .
H35A H 0.5626 -0.0127 0.1426 0.046 Uiso 1 1 calc R
C35A C 0.1316(2) 0.07475(19) 0.07339(14) 0.0414(6) Uani 1 1 d .
H35B H 0.0723 0.0961 0.0478 0.050 Uiso 1 1 calc R
C36 C 0.7398(2) 0.00415(17) 0.16886(13) 0.0374(6) Uani 1 1 d .
C36A C 0.2527(2) 0.12104(18) 0.07616(13) 0.0391(6) Uani 1 1 d .
C37 C 0.8434(2) 0.04618(19) 0.14824(15) 0.0431(7) Uani 1 1 d .
H37A H 0.9159 0.0390 0.1725 0.052 Uiso 1 1 calc R
C37A C 0.3357(2) 0.08626(19) 0.11381(14) 0.0441(7) Uani 1 1 d .
H37B H 0.4182 0.1149 0.1157 0.053 Uiso 1 1 calc R
C38 C 0.8435(2) 0.09782(19) 0.09370(15) 0.0447(7) Uani 1 1 d .
H38A H 0.9157 0.1246 0.0809 0.054 Uiso 1 1 calc R
C38A C 0.3012(2) 0.01163(18) 0.14819(15) 0.0450(7) Uani 1 1 d .
H38B H 0.3606 -0.0094 0.1740 0.054 Uiso 1 1 calc R
C39 C 0.7401(2) 0.11162(17) 0.05697(13) 0.0374(6) Uani 1 1 d .
C39A C 0.1804(2) -0.03411(18) 0.14601(14) 0.0415(6) Uani 1 1 d .
C40 C 0.6355(2) 0.06838(18) 0.07649(14) 0.0386(6) Uani 1 1 d .
H40A H 0.5628 0.0752 0.0519 0.046 Uiso 1 1 calc R
C40A C 0.0965(2) -0.00114(19) 0.10698(14) 0.0427(6) Uani 1 1 d .
H40B H 0.0135 -0.0315 0.1034 0.051 Uiso 1 1 calc R
C41 C 0.7405(2) 0.16881(18) -0.00043(14) 0.0397(6) Uani 1 1 d .
C41A C 0.1449(3) -0.11425(19) 0.18312(16) 0.0475(7) Uani 1 1 d .
C42 C 0.8457(3) 0.2347(2) -0.00584(17) 0.0561(8) Uani 1 1 d .
H42A H 0.9210 0.2448 0.0282 0.067 Uiso 1 1 calc R
C42A C 0.2270(2) -0.12334(18) 0.23945(15) 0.0438(7) Uani 1 1 d .
H42B H 0.3071 -0.0778 0.2558 0.053 Uiso 1 1 calc R
C43 C 0.8416(3) 0.2855(2) -0.0602(2) 0.0685(10) Uani 1 1 d .
H43A H 0.9139 0.3309 -0.0641 0.082 Uiso 1 1 calc R
C43A C 0.1949(3) -0.1968(2) 0.27221(19) 0.0670(9) Uani 1 1 d .
H43B H 0.2543 -0.2029 0.3112 0.080 Uiso 1 1 calc R
C44 C 0.7327(3) 0.2705(2) -0.10907(19) 0.0664(9) Uani 1 1 d .
H44A H 0.7275 0.3048 -0.1473 0.080 Uiso 1 1 calc R
C44A C 0.0801(3) -0.2639(2) 0.25203(19) 0.0640(9) Uani 1 1 d .
H44B H 0.0594 -0.3150 0.2767 0.077 Uiso 1 1 calc R
C45 C 0.6319(3) 0.2047(2) -0.10097(17) 0.0591(8) Uani 1 1 d .
H45A H 0.5563 0.1940 -0.1349 0.071 Uiso 1 1 calc R
C45A C -0.0038(3) -0.2542(2) 0.19496(19) 0.0643(9) Uani 1 1 d .
H45B H -0.0838 -0.2999 0.1794 0.077 Uiso 1 1 calc R

loop_
_atom_site_aniso_label
_atom_site_aniso_U_11
_atom_site_aniso_U_22
_atom_site_aniso_U_33
_atom_site_aniso_U_23
_atom_site_aniso_U_13
_atom_site_aniso_U_12
N1 0.0433(14) 0.0564(15) 0.0545(15) 0.0129(12) 0.0149(12) 0.0221(12)
C1 0.0274(12) 0.0355(14) 0.0412(14) 0.0041(11) 0.0135(11) 0.0143(11)
N1A 0.0588(18) 0.071(2) 0.088(2) -0.0036(17) 0.0272(16) 0.0270(16)
C1A 0.0269(12) 0.0365(14) 0.0331(13) 0.0029(11) 0.0106(10) 0.0142(11)
B1A 0.0327(15) 0.0286(14) 0.0385(16) 0.0016(12) 0.0143(12) 0.0151(12)
B1 0.0325(15) 0.0368(16) 0.0334(15) 0.0003(12) 0.0145(12) 0.0148(13)
C2 0.0274(13) 0.0348(14) 0.0419(14) 0.0047(11) 0.0093(11) 0.0140(11)
C2A 0.0281(13) 0.0481(16) 0.0414(15) 0.0093(12) 0.0179(11) 0.0199(12)
C3 0.0252(12) 0.0378(14) 0.0460(15) 0.0029(12) 0.0111(11) 0.0121(11)
C3A 0.0245(12) 0.0458(15) 0.0406(15) 0.0078(12) 0.0102(11) 0.0198(11)
C4 0.0297(13) 0.0346(13) 0.0343(13) 0.0024(11) 0.0111(10) 0.0117(11)
C4A 0.0306(13) 0.0336(13) 0.0341(13) 0.0048(11) 0.0112(11) 0.0146(11)
C5 0.0258(13) 0.0384(14) 0.0489(15) 0.0064(12) 0.0161(11) 0.0123(11)
C5A 0.0268(12) 0.0403(14) 0.0350(14) 0.0039(11) 0.0139(10) 0.0150(11)
C6 0.0309(13) 0.0371(14) 0.0496(16) 0.0080(12) 0.0179(12) 0.0172(11)
C6A 0.0262(12) 0.0395(14) 0.0354(14) 0.0035(11) 0.0103(10) 0.0162(11)
C7 0.0315(13) 0.0279(13) 0.0461(15) 0.0057(11) 0.0176(12) 0.0100(10)
C7A 0.0335(13) 0.0372(14) 0.0332(13) 0.0085(11) 0.0130(11) 0.0187(11)
C8 0.0375(14) 0.0306(14) 0.0566(17) 0.0038(12) 0.0222(13) 0.0127(12)
C8A 0.0335(13) 0.0425(15) 0.0360(14) 0.0061(11) 0.0130(11) 0.0182(12)
C9 0.0396(16) 0.0357(15) 0.074(2) 0.0049(14) 0.0273(15) 0.0174(13)
C9A 0.0426(15) 0.0513(17) 0.0392(15) 0.0082(13) 0.0203(12) 0.0251(13)
C10 0.0379(15) 0.0417(16) 0.077(2) 0.0191(15) 0.0254(15) 0.0195(13)
C10A 0.0337(14) 0.0498(16) 0.0440(15) 0.0176(13) 0.0169(12) 0.0225(13)
C11 0.0338(15) 0.0469(17) 0.0621(19) 0.0141(14) 0.0136(13) 0.0159(13)
C11A 0.0303(13) 0.0422(15) 0.0423(15) 0.0120(12) 0.0132(11) 0.0136(12)
C12 0.0313(13) 0.0337(14) 0.0510(16) 0.0063(12) 0.0162(12) 0.0108(11)
C12A 0.0324(13) 0.0372(14) 0.0350(14) 0.0067(11) 0.0110(11) 0.0157(11)
C13 0.0444(18) 0.070(2) 0.112(3) 0.021(2) 0.0267(19) 0.0340(17)
C13A 0.0453(16) 0.0500(17) 0.0517(17) -0.0039(14) 0.0222(14) 0.0169(14)
C14 0.0475(17) 0.0526(18) 0.0496(17) -0.0028(14) 0.0094(14) 0.0188(14)
C14A 0.0379(15) 0.071(2) 0.0573(18) 0.0188(15) 0.0249(14) 0.0250(15)
C15 0.0540(18) 0.0533(18) 0.0607(19) -0.0080(15) 0.0181(15) 0.0265(15)
C15A 0.0398(15) 0.0449(16) 0.0450(16) -0.0006(13) 0.0122(12) 0.0140(13)
C16 0.0333(13) 0.0282(13) 0.0436(15) 0.0042(11) 0.0159(11) 0.0122(11)
C16A 0.0327(13) 0.0383(14) 0.0295(13) 0.0045(11) 0.0130(10) 0.0161(11)
C17 0.0367(14) 0.0361(14) 0.0415(15) 0.0028(12) 0.0132(12) 0.0108(12)
C17A 0.0396(14) 0.0384(14) 0.0336(14) 0.0036(11) 0.0136(11) 0.0155(12)
C18 0.0346(14) 0.0449(16) 0.0480(17) 0.0039(13) 0.0056(13) 0.0091(13)
C18A 0.0332(14) 0.0401(15) 0.0442(15) 0.0023(12) 0.0109(12) 0.0080(12)
C19 0.0332(14) 0.0352(15) 0.0608(19) 0.0051(13) 0.0129(13) 0.0095(12)
C19A 0.0311(14) 0.0492(16) 0.0437(16) 0.0051(13) 0.0101(12) 0.0153(13)
C20 0.0366(15) 0.0394(15) 0.0606(18) 0.0149(13) 0.0244(14) 0.0155(12)
C20A 0.0351(14) 0.0450(15) 0.0445(15) 0.0117(12) 0.0161(12) 0.0199(12)
C21 0.0343(14) 0.0283(13) 0.0507(16) 0.0089(11) 0.0179(12) 0.0139(11)
C21A 0.0298(13) 0.0424(15) 0.0361(14) 0.0092(11) 0.0156(11) 0.0164(11)
C22 0.0419(16) 0.0645(19) 0.0546(18) 0.0247(15) 0.0234(14) 0.0254(14)
C22A 0.0361(14) 0.0426(15) 0.0605(18) 0.0164(13) 0.0187(13) 0.0206(12)
C23A 0.0336(16) 0.070(2) 0.087(2) 0.0190(18) 0.0105(16) 0.0181(15)
C23 0.0321(16) 0.077(2) 0.094(3) 0.021(2) 0.0144(17) 0.0081(16)
C24 0.0474(17) 0.0581(19) 0.0415(16) 0.0060(14) 0.0140(13) 0.0110(14)
C24A 0.0457(16) 0.0358(15) 0.0530(17) 0.0025(13) 0.0124(13) 0.0123(13)
C25 0.0301(13) 0.0324(13) 0.0384(14) 0.0039(11) 0.0084(11) 0.0100(11)
C25A 0.0283(13) 0.0415(15) 0.0369(14) 0.0058(11) 0.0087(11) 0.0133(11)
C26 0.0384(15) 0.0419(15) 0.0481(16) 0.0081(13) 0.0186(13) 0.0157(12)
C26A 0.0397(15) 0.0517(17) 0.0457(16) 0.0131(13) 0.0154(12) 0.0247(13)
C27 0.0478(17) 0.0448(17) 0.0578(18) 0.0131(14) 0.0250(14) 0.0129(14)
C27A 0.0486(17) 0.0573(19) 0.0556(18) 0.0205(15) 0.0125(15) 0.0279(15)
C28 0.0544(18) 0.0368(16) 0.0596(19) 0.0132(14) 0.0215(15) 0.0074(14)
C28A 0.0461(17) 0.0613(19) 0.0480(17) 0.0233(15) 0.0110(14) 0.0202(15)
C29 0.0464(16) 0.0307(14) 0.0522(17) 0.0025(12) 0.0133(14) 0.0099(12)
C29A 0.0363(15) 0.0616(19) 0.0346(15) 0.0106(13) 0.0073(12) 0.0167(14)
C30 0.069(2) 0.0345(16) 0.066(2) 0.0100(14) 0.0222(17) 0.0240(15)
C30A 0.0471(18) 0.089(2) 0.0359(16) 0.0157(16) 0.0162(14) 0.0201(17)
C31 0.067(2) 0.0404(17) 0.075(2) 0.0048(16) 0.0178(18) 0.0300(16)
C31A 0.0503(18) 0.098(3) 0.0423(18) 0.0076(17) 0.0213(15) 0.0335(19)
C32 0.0447(16) 0.0429(16) 0.0606(19) 0.0023(14) 0.0195(14) 0.0209(13)
C32A 0.0430(16) 0.077(2) 0.0390(16) 0.0011(15) 0.0128(13) 0.0316(15)
C33 0.0343(14) 0.0335(14) 0.0438(15) -0.0003(12) 0.0082(12) 0.0103(11)
C33A 0.0318(13) 0.0563(17) 0.0300(14) -0.0017(12) 0.0044(11) 0.0191(13)
C34 0.0307(13) 0.0318(14) 0.0411(15) 0.0023(11) 0.0068(11) 0.0082(11)
C34A 0.0280(13) 0.0535(17) 0.0302(13) 0.0054(12) 0.0052(10) 0.0187(12)
C35 0.0269(13) 0.0439(15) 0.0446(15) 0.0013(12) 0.0148(11) 0.0132(11)
C35A 0.0320(14) 0.0506(17) 0.0429(15) -0.0028(13) 0.0063(12) 0.0226(13)
C36 0.0336(14) 0.0370(14) 0.0423(15) 0.0000(12) 0.0128(12) 0.0146(11)
C36A 0.0353(14) 0.0441(15) 0.0388(15) -0.0051(12) 0.0096(12) 0.0191(12)
C37 0.0304(14) 0.0543(17) 0.0493(16) 0.0064(14) 0.0142(12) 0.0203(13)
C37A 0.0317(14) 0.0503(17) 0.0511(17) -0.0044(14) 0.0084(12) 0.0214(13)
C38 0.0312(14) 0.0545(17) 0.0520(17) 0.0034(14) 0.0190(13) 0.0166(13)
C38A 0.0385(15) 0.0420(16) 0.0554(17) 0.0012(13) 0.0071(13) 0.0225(13)
C39 0.0310(13) 0.0394(14) 0.0422(15) -0.0020(12) 0.0134(11) 0.0135(11)
C39A 0.0359(14) 0.0389(15) 0.0476(16) -0.0071(12) 0.0100(12) 0.0160(12)
C40 0.0293(13) 0.0442(15) 0.0431(15) 0.0015(12) 0.0112(11) 0.0154(12)
C40A 0.0319(14) 0.0469(16) 0.0487(16) -0.0017(13) 0.0101(12) 0.0172(12)
C41 0.0369(15) 0.0396(15) 0.0460(16) 0.0017(12) 0.0180(12) 0.0156(12)
C41A 0.0467(17) 0.0387(16) 0.0599(18) -0.0050(14) 0.0180(14) 0.0203(14)
C42 0.0398(16) 0.060(2) 0.067(2) 0.0131(16) 0.0229(15) 0.0112(15)
C42A 0.0332(14) 0.0371(15) 0.0547(17) 0.0061(13) 0.0067(13) 0.0108(12)
C43 0.058(2) 0.067(2) 0.086(3) 0.025(2) 0.040(2) 0.0151(18)
C43A 0.059(2) 0.070(2) 0.076(2) 0.0127(19) 0.0191(18) 0.0307(19)
C44 0.074(2) 0.068(2) 0.075(2) 0.0293(19) 0.038(2) 0.0342(19)
C44A 0.070(2) 0.0506(19) 0.083(2) 0.0153(17) 0.036(2) 0.0263(18)
C45 0.0561(19) 0.066(2) 0.062(2) 0.0196(17) 0.0191(16) 0.0299(17)
C45A 0.058(2) 0.051(2) 0.080(2) 0.0016(18) 0.0286(19) 0.0117(16)

loop_
_atom_type_symbol
_atom_type_description
_atom_type_scat_dispersion_real
_atom_type_scat_dispersion_imag
_atom_type_scat_source
C C 0.0033 0.0016 'International Tables Vol C Tables 4.2.6.8 and 6.1.1.4'
H H 0.0000 0.0000 'International Tables Vol C Tables 4.2.6.8 and 6.1.1.4'
N N 0.0061 0.0033 'International Tables Vol C Tables 4.2.6.8 and 6.1.1.4'
B B 0.0013 0.0007 'International Tables Vol C Tables 4.2.6.8 and 6.1.1.4'

loop_
_geom_angle_atom_site_label_1
_geom_angle_atom_site_label_2
_geom_angle_atom_site_label_3
_geom_angle
C45 N1 C41 117.5(2)
C3 C1 C6 115.9(2)
C3 C1 B1 122.3(2)
C6 C1 B1 121.8(2)
C45A N1A C41A 118.3(3)
C2A C1A C6A 116.0(2)
C2A C1A B1A 121.8(2)
C6A C1A B1A 122.2(2)
C1A B1A C16A 117.7(2)
C1A B1A C7A 117.7(2)
C16A B1A C7A 124.7(2)
C1 B1 C7 116.5(2)
C1 B1 C16 119.0(2)
C7 B1 C16 124.4(2)
C3 C2 C4 120.6(2)
C3 C2 H2A 119.7
C4 C2 H2A 119.7
C3A C2A C1A 122.4(2)
C3A C2A H2AA 118.8
C1A C2A H2AA 118.8
C2 C3 C1 122.5(2)
C2 C3 H3A 118.7
C1 C3 H3A 118.7
C2A C3A C4A 120.5(2)
C2A C3A H3AA 119.7
C4A C3A H3AA 119.7
C5 C4 C2 118.0(2)
C5 C4 C25 121.5(2)
C2 C4 C25 120.3(2)
C3A C4A C5A 118.0(2)
C3A C4A C25A 121.5(2)
C5A C4A C25A 120.2(2)
C6 C5 C4 120.9(2)
C6 C5 H5A 119.5
C4 C5 H5A 119.5
C6A C5A C4A 120.7(2)
C6A C5A H5AA 119.6
C4A C5A H5AA 119.6
C5 C6 C1 122.1(2)
C5 C6 H6A 119.0
C1 C6 H6A 119.0
C5A C6A C1A 122.4(2)
C5A C6A H6AA 118.8
C1A C6A H6AA 118.8
C12 C7 C8 118.0(2)
C12 C7 B1 122.0(2)
C8 C7 B1 119.3(2)
C12A C7A C8A 117.8(2)
C12A C7A B1A 121.6(2)
C8A C7A B1A 120.4(2)
C9 C8 C7 119.8(2)
C9 C8 C15 118.2(2)
C7 C8 C15 121.9(2)
C9A C8A C7A 120.3(2)
C9A C8A C13A 118.8(2)
C7A C8A C13A 120.8(2)
C10 C9 C8 122.1(3)
C10 C9 H9A 118.9
C8 C9 H9A 118.9
C10A C9A C8A 121.7(2)
C10A C9A H9AA 119.2
C8A C9A H9AA 119.2
C9 C10 C11 118.5(3)
C9 C10 C13 120.7(3)
C11 C10 C13 120.9(3)
C9A C10A C11A 118.0(2)
C9A C10A C14A 121.5(2)
C11A C10A C14A 120.4(2)
C10 C11 C12 121.2(3)
C10 C11 H11A 119.4
C12 C11 H11A 119.4
C10A C11A C12A 121.8(2)
C10A C11A H11B 119.1
C12A C11A H11B 119.1
C11 C12 C7 120.4(2)
C11 C12 C14 117.6(2)
C7 C12 C14 122.0(2)
C11A C12A C7A 120.4(2)
C11A C12A C15A 117.4(2)
C7A C12A C15A 122.1(2)
C10 C13 H13A 109.5
C10 C13 H13B 109.5
H13A C13 H13B 109.5
C10 C13 H13C 109.5
H13A C13 H13C 109.5
H13B C13 H13C 109.5
C8A C13A H13D 109.5
C8A C13A H13E 109.5
H13D C13A H13E 109.5
C8A C13A H13F 109.5
H13D C13A H13F 109.5
H13E C13A H13F 109.5
C12 C14 H14A 109.5
C12 C14 H14B 109.5
H14A C14 H14B 109.5
C12 C14 H14C 109.5
H14A C14 H14C 109.5
H14B C14 H14C 109.5
C10A C14A H14D 109.5
C10A C14A H14E 109.5
H14D C14A H14E 109.5
C10A C14A H14F 109.5
H14D C14A H14F 109.5
H14E C14A H14F 109.5
C8 C15 H15A 109.5
C8 C15 H15B 109.5
H15A C15 H15B 109.5
C8 C15 H15C 109.5
H15A C15 H15C 109.5
H15B C15 H15C 109.5
C12A C15A H15D 109.5
C12A C15A H15E 109.5
H15D C15A H15E 109.5
C12A C15A H15F 109.5
H15D C15A H15F 109.5
H15E C15A H15F 109.5
C17 C16 C21 117.5(2)
C17 C16 B1 122.0(2)
C21 C16 B1 120.4(2)
C17A C16A C21A 117.8(2)
C17A C16A B1A 122.1(2)
C21A C16A B1A 119.9(2)
C18 C17 C16 120.0(2)
C18 C17 C24 116.7(2)
C16 C17 C24 123.3(2)
C18A C17A C16A 120.5(2)
C18A C17A C24A 116.4(2)
C16A C17A C24A 123.2(2)
C19 C18 C17 122.5(3)
C19 C18 H18A 118.8
C17 C18 H18A 118.8
C19A C18A C17A 121.5(2)
C19A C18A H18B 119.2
C17A C18A H18B 119.2
C18 C19 C20 118.0(2)
C18 C19 C23 121.0(3)
C20 C19 C23 121.0(3)
C18A C19A C20A 118.1(2)
C18A C19A C23A 120.6(3)
C20A C19A C23A 121.3(2)
C19 C20 C21 121.7(2)
C19 C20 H20A 119.2
C21 C20 H20A 119.2
C19A C20A C21A 122.2(2)
C19A C20A H20B 118.9
C21A C20A H20B 118.9
C20 C21 C16 120.3(2)
C20 C21 C22 117.9(2)
C16 C21 C22 121.8(2)
C20A C21A C16A 119.9(2)
C20A C21A C22A 118.7(2)
C16A C21A C22A 121.4(2)
C21 C22 H22A 109.5
C21 C22 H22B 109.5
H22A C22 H22B 109.5
C21 C22 H22C 109.5
H22A C22 H22C 109.5
H22B C22 H22C 109.5
C21A C22A H22D 109.5
C21A C22A H22E 109.5
H22D C22A H22E 109.5
C21A C22A H22F 109.5
H22D C22A H22F 109.5
H22E C22A H22F 109.5
C19A C23A H23A 109.5
C19A C23A H23B 109.5
H23A C23A H23B 109.5
C19A C23A H23C 109.5
H23A C23A H23C 109.5
H23B C23A H23C 109.5
C19 C23 H23D 109.5
C19 C23 H23E 109.5
H23D C23 H23E 109.5
C19 C23 H23F 109.5
H23D C23 H23F 109.5
H23E C23 H23F 109.5
C17 C24 H24A 109.5
C17 C24 H24B 109.5
H24A C24 H24B 109.5
C17 C24 H24C 109.5
H24A C24 H24C 109.5
H24B C24 H24C 109.5
C17A C24A H24D 109.5
C17A C24A H24E 109.5
H24D C24A H24E 109.5
C17A C24A H24F 109.5
H24D C24A H24F 109.5
H24E C24A H24F 109.5
C26 C25 C34 118.6(2)
C26 C25 C4 117.3(2)
C34 C25 C4 123.5(2)
C26A C25A C34A 119.0(2)
C26A C25A C4A 117.4(2)
C34A C25A C4A 122.9(2)
C25 C26 C27 122.3(3)
C25 C26 H26A 118.9
C27 C26 H26A 118.9
C25A C26A C27A 122.6(3)
C25A C26A H26B 118.7
C27A C26A H26B 118.7
C28 C27 C26 119.5(3)
C28 C27 H27A 120.3
C26 C27 H27A 120.3
C28A C27A C26A 119.2(3)
C28A C27A H27B 120.4
C26A C27A H27B 120.4
C27 C28 C29 120.8(3)
C27 C28 H28A 119.6
C29 C28 H28A 119.6
C27A C28A C29A 120.9(3)
C27A C28A H28B 119.5
C29A C28A H28B 119.5
C28 C29 C30 120.6(3)
C28 C29 C34 120.3(3)
C30 C29 C34 119.1(3)
C28A C29A C30A 120.1(3)
C28A C29A C34A 120.5(3)
C30A C29A C34A 119.4(3)
C31 C30 C29 121.0(3)
C31 C30 H30A 119.5
C29 C30 H30A 119.5
C31A C30A C29A 120.7(3)
C31A C30A H30B 119.7
C29A C30A H30B 119.7
C30 C31 C32 120.1(3)
C30 C31 H31A 119.9
C32 C31 H31A 119.9
C30A C31A C32A 120.4(3)
C30A C31A H31B 119.8
C32A C31A H31B 119.8
C33 C32 C31 122.0(3)
C33 C32 H32A 119.0
C31 C32 H32A 119.0
C33A C32A C31A 122.2(3)
C33A C32A H32B 118.9
C31A C32A H32B 118.9
C32 C33 C34 118.3(2)
C32 C33 C36 117.4(2)
C34 C33 C36 124.1(2)
C32A C33A C34A 118.2(3)
C32A C33A C36A 117.2(2)
C34A C33A C36A 124.3(2)
C29 C34 C25 117.1(2)
C29 C34 C33 118.4(2)
C25 C34 C33 124.4(2)
C29A C34A C33A 118.2(2)
C29A C34A C25A 116.8(2)
C33A C34A C25A 125.0(2)
C40 C35 C36 121.6(2)
C40 C35 H35A 119.2
C36 C35 H35A 119.2
C40A C35A C36A 121.5(2)
C40A C35A H35B 119.3
C36A C35A H35B 119.3
C35 C36 C37 116.7(2)
C35 C36 C33 121.5(2)
C37 C36 C33 121.7(2)
C37A C36A C35A 116.9(3)
C37A C36A C33A 122.1(2)
C35A C36A C33A 120.7(2)
C38 C37 C36 121.9(2)
C38 C37 H37A 119.0
C36 C37 H37A 119.0
C38A C37A C36A 121.7(2)
C38A C37A H37B 119.1
C36A C37A H37B 119.1
C37 C38 C39 121.4(2)
C37 C38 H38A 119.3
C39 C38 H38A 119.3
C37A C38A C39A 121.4(2)
C37A C38A H38B 119.3
C39A C38A H38B 119.3
C38 C39 C40 117.0(2)
C38 C39 C41 121.7(2)
C40 C39 C41 121.4(2)
C40A C39A C38A 117.2(3)
C40A C39A C41A 122.1(2)
C38A C39A C41A 120.7(2)
C35 C40 C39 121.4(2)
C35 C40 H40A 119.3
C39 C40 H40A 119.3
C35A C40A C39A 121.3(2)
C35A C40A H40B 119.3
C39A C40A H40B 119.3
N1 C41 C42 120.9(3)
N1 C41 C39 116.9(2)
C42 C41 C39 122.2(2)
C42A C41A N1A 120.8(3)
C42A C41A C39A 119.7(3)
N1A C41A C39A 119.5(3)
C43 C42 C41 120.1(3)
C43 C42 H42A 120.0
C41 C42 H42A 120.0
C43A C42A C41A 119.5(3)
C43A C42A H42B 120.2
C41A C42A H42B 120.2
C42 C43 C44 119.5(3)
C42 C43 H43A 120.2
C44 C43 H43A 120.2
C42A C43A C44A 123.0(3)
C42A C43A H43B 118.5
C44A C43A H43B 118.5
C45 C44 C43 117.8(3)
C45 C44 H44A 121.1
C43 C44 H44A 121.1
C45A C44A C43A 117.5(3)
C45A C44A H44B 121.2
C43A C44A H44B 121.2
N1 C45 C44 124.2(3)
N1 C45 H45A 117.9
C44 C45 H45A 117.9
C44A C45A N1A 120.9(3)
C44A C45A H45B 119.5
N1A C45A H45B 119.5

loop_
_geom_bond_atom_site_label_1
_geom_bond_atom_site_label_2
_geom_bond_distance
N1 C45 1.345(3)
N1 C41 1.348(3)
C1 C3 1.405(3)
C1 C6 1.406(3)
C1 B1 1.552(4)
N1A C45A 1.380(4)
N1A C41A 1.392(4)
C1A C2A 1.402(3)
C1A C6A 1.403(3)
C1A B1A 1.557(4)
B1A C16A 1.581(3)
B1A C7A 1.582(4)
B1 C7 1.581(4)
B1 C16 1.584(4)
C2 C3 1.373(3)
C2 C4 1.397(3)
C2 H2A 0.9500
C2A C3A 1.381(3)
C2A H2AA 0.9500
C3 H3A 0.9500
C3A C4A 1.397(3)
C3A H3AA 0.9500
C4 C5 1.395(3)
C4 C25 1.486(3)
C4A C5A 1.398(3)
C4A C25A 1.484(3)
C5 C6 1.377(3)
C5 H5A 0.9500
C5A C6A 1.376(3)
C5A H5AA 0.9500
C6 H6A 0.9500
C6A H6AA 0.9500
C7 C12 1.410(3)
C7 C8 1.412(3)
C7A C12A 1.410(3)
C7A C8A 1.413(3)
C8 C9 1.391(4)
C8 C15 1.514(4)
C8A C9A 1.395(3)
C8A C13A 1.512(4)
C9 C10 1.378(4)
C9 H9A 0.9500
C9A C10A 1.387(4)
C9A H9AA 0.9500
C10 C11 1.386(4)
C10 C13 1.520(4)
C10A C11A 1.389(3)
C10A C14A 1.514(3)
C11 C12 1.396(3)
C11 H11A 0.9500
C11A C12A 1.390(3)
C11A H11B 0.9500
C12 C14 1.524(4)
C12A C15A 1.513(3)
C13 H13A 0.9800
C13 H13B 0.9800
C13 H13C 0.9800
C13A H13D 0.9800
C13A H13E 0.9800
C13A H13F 0.9800
C14 H14A 0.9800
C14 H14B 0.9800
C14 H14C 0.9800
C14A H14D 0.9800
C14A H14E 0.9800
C14A H14F 0.9800
C15 H15A 0.9800
C15 H15B 0.9800
C15 H15C 0.9800
C15A H15D 0.9800
C15A H15E 0.9800
C15A H15F 0.9800
C16 C17 1.414(3)
C16 C21 1.418(3)
C16A C17A 1.405(3)
C16A C21A 1.418(3)
C17 C18 1.395(3)
C17 C24 1.516(4)
C17A C18A 1.403(3)
C17A C24A 1.513(4)
C18 C19 1.376(4)
C18 H18A 0.9500
C18A C19A 1.381(4)
C18A H18B 0.9500
C19 C20 1.387(4)
C19 C23 1.514(4)
C19A C20A 1.384(4)
C19A C23A 1.519(4)
C20 C21 1.396(3)
C20 H20A 0.9500
C20A C21A 1.394(3)
C20A H20B 0.9500
C21 C22 1.502(4)
C21A C22A 1.506(3)
C22 H22A 0.9800
C22 H22B 0.9800
C22 H22C 0.9800
C22A H22D 0.9800
C22A H22E 0.9800
C22A H22F 0.9800
C23A H23A 0.9800
C23A H23B 0.9800
C23A H23C 0.9800
C23 H23D 0.9800
C23 H23E 0.9800
C23 H23F 0.9800
C24 H24A 0.9800
C24 H24B 0.9800
C24 H24C 0.9800
C24A H24D 0.9800
C24A H24E 0.9800
C24A H24F 0.9800
C25 C26 1.383(3)
C25 C34 1.439(3)
C25A C26A 1.374(3)
C25A C34A 1.454(3)
C26 C27 1.395(4)
C26 H26A 0.9500
C26A C27A 1.401(4)
C26A H26B 0.9500
C27 C28 1.353(4)
C27 H27A 0.9500
C27A C28A 1.360(4)
C27A H27B 0.9500
C28 C29 1.409(4)
C28 H28A 0.9500
C28A C29A 1.414(4)
C28A H28B 0.9500
C29 C30 1.421(4)
C29 C34 1.425(3)
C29A C30A 1.421(4)
C29A C34A 1.425(3)
C30 C31 1.350(4)
C30 H30A 0.9500
C30A C31A 1.349(4)
C30A H30B 0.9500
C31 C32 1.398(4)
C31 H31A 0.9500
C31A C32A 1.387(4)
C31A H31B 0.9500
C32 C33 1.384(4)
C32 H32A 0.9500
C32A C33A 1.385(4)
C32A H32B 0.9500
C33 C34 1.441(4)
C33 C36 1.490(4)
C33A C34A 1.444(4)
C33A C36A 1.480(4)
C35 C40 1.382(3)
C35 C36 1.395(3)
C35 H35A 0.9500
C35A C40A 1.380(4)
C35A C36A 1.401(4)
C35A H35B 0.9500
C36 C37 1.395(3)
C36A C37A 1.394(3)
C37 C38 1.377(4)
C37 H37A 0.9500
C37A C38A 1.373(4)
C37A H37B 0.9500
C38 C39 1.393(3)
C38 H38A 0.9500
C38A C39A 1.400(4)
C38A H38B 0.9500
C39 C40 1.397(3)
C39 C41 1.478(4)
C39A C40A 1.394(4)
C39A C41A 1.475(4)
C40 H40A 0.9500
C40A H40B 0.9500
C41 C42 1.381(4)
C41A C42A 1.346(4)
C42 C43 1.367(4)
C42 H42A 0.9500
C42A C43A 1.336(4)
C42A H42B 0.9500
C43 C44 1.369(4)
C43 H43A 0.9500
C43A C44A 1.373(4)
C43A H43B 0.9500
C44 C45 1.363(4)
C44 H44A 0.9500
C44A C45A 1.372(5)
C44A H44B 0.9500
C45 H45A 0.9500
C45A H45B 0.9500
